data_7060274
loop_
_publ_author_name
'Gettings, Matthew L.'
'Byrd, Edward F. C.'
'Zeller, Matthias'
'Piercey, Davin'

_publ_section_title
;
 Methyl sydnone imine and its energetic salts
;
_journal_issue 4
_journal_name_full 'New Journal of Chemistry'
_journal_page_first 2228
_journal_page_last 2236
_journal_paper_doi 10.1039/D0NJ05354F
_journal_volume 45
_journal_year 2021
_chemical_formula_moiety 'C3 H6 N3 O, Cl O4'
_chemical_formula_sum 'C3 H6 Cl N3 O5'
_chemical_formula_weight 199.56
_space_group_crystal_system monoclinic
_space_group_IT_number 15
_space_group_name_Hall '-C 2yc'
_space_group_name_H-M_alt 'C 1 2/c 1'
_atom_sites_solution_hydrogens mixed
_atom_sites_solution_primary direct
_atom_sites_solution_secondary difmap
_audit_creation_method SHELXL-2018/3
_audit_update_record
;
2020-08-24 deposited with the CCDC.	2021-01-11 downloaded from the CCDC.
;
_cell_angle_alpha 90
_cell_angle_beta 104.6857(11)
_cell_angle_gamma 90
_cell_formula_units_Z 8
_cell_length_a 19.5213(6)
_cell_length_b 5.18440(10)
_cell_length_c 14.8287(5)
_cell_measurement_reflns_used 9995
_cell_measurement_temperature 150(2)
_cell_measurement_theta_max 33.1505
_cell_measurement_theta_min 2.8402
_cell_volume 1451.73(7)
_computing_cell_refinement 'SAINT V8.40A (Bruker, 2019)'
_computing_data_collection 'Apex3 v2019.1-0 (Bruker, 2019)'
_computing_data_reduction 'SAINT V8.40A (Bruker, 2019)'
_computing_structure_refinement
;  
SHELXL-2018/3 (Sheldrick, 2015, 2018), 
SHELXLE Rev1117 (H\"ubschle et al., 2011)
;
_computing_structure_solution 'SHELXS-97 (Sheldrick, 2008)'
_diffrn_ambient_temperature 150(2)
_diffrn_detector_area_resol_mean 7.4074
_diffrn_measured_fraction_theta_full 0.984
_diffrn_measured_fraction_theta_max 0.967
_diffrn_measurement_device_type
;
Bruker AXS D8 Quest diffractometer with PhotonII charge-integrating pixel 
array detector (CPAD)
;
_diffrn_measurement_method 'omega and phi scans'
_diffrn_radiation_monochromator 'Triumph curved graphite crystal'
_diffrn_radiation_type MoK\a
_diffrn_radiation_wavelength 0.71073
_diffrn_reflns_av_R_equivalents 0.0311
_diffrn_reflns_av_unetI/netI 0.0198
_diffrn_reflns_Laue_measured_fraction_full 0.984
_diffrn_reflns_Laue_measured_fraction_max 0.967
_diffrn_reflns_limit_h_max 30
_diffrn_reflns_limit_h_min -30
_diffrn_reflns_limit_k_max 6
_diffrn_reflns_limit_k_min -7
_diffrn_reflns_limit_l_max 22
_diffrn_reflns_limit_l_min -22
_diffrn_reflns_number 18329
_diffrn_reflns_point_group_measured_fraction_full 0.984
_diffrn_reflns_point_group_measured_fraction_max 0.967
_diffrn_reflns_theta_full 25.242
_diffrn_reflns_theta_max 33.160
_diffrn_reflns_theta_min 2.840
_diffrn_source 'fine focus sealed tube X-ray source'
_diffrn_source_current '30 mA'
_diffrn_source_voltage '50 kV'
_exptl_absorpt_coefficient_mu 0.517
_exptl_absorpt_correction_T_max 0.7465
_exptl_absorpt_correction_T_min 0.6772
_exptl_absorpt_correction_type multi-scan
_exptl_absorpt_process_details
;
 SADABS 2016/2: Krause, L., Herbst-Irmer, R., Sheldrick G.M. & Stalke D.,
 J. Appl. Cryst. 48 (2015) 3-10
;
_exptl_crystal_colour colourless
_exptl_crystal_density_diffrn 1.826
_exptl_crystal_description needle
_exptl_crystal_F_000 816
_exptl_crystal_size_max 0.550
_exptl_crystal_size_mid 0.170
_exptl_crystal_size_min 0.130
_refine_diff_density_max 0.489
_refine_diff_density_min -0.493
_refine_diff_density_rms 0.056
_refine_ls_extinction_coef 0.0056(8)
_refine_ls_extinction_expression Fc^*^=kFc[1+0.001xFc^2^\l^3^/sin(2\q)]^-1/4^
_refine_ls_extinction_method 'SHELXL-2018/3 (Sheldrick 2018)'
_refine_ls_goodness_of_fit_ref 1.046
_refine_ls_hydrogen_treatment mixed
_refine_ls_matrix_type full
_refine_ls_number_parameters 117
_refine_ls_number_reflns 2673
_refine_ls_number_restraints 0
_refine_ls_restrained_S_all 1.046
_refine_ls_R_factor_all 0.0289
_refine_ls_R_factor_gt 0.0253
_refine_ls_shift/su_max 0.001
_refine_ls_shift/su_mean 0.000
_refine_ls_structure_factor_coef Fsqd
_refine_ls_weighting_details 'w=1/[\s^2^(Fo^2^)+(0.0336P)^2^+1.1237P] where P=(Fo^2^+2Fc^2^)/3'
_refine_ls_weighting_scheme calc
_refine_ls_wR_factor_gt 0.0680
_refine_ls_wR_factor_ref 0.0706
_reflns_Friedel_coverage 0.000
_reflns_number_gt 2415
_reflns_number_total 2673
_reflns_threshold_expression 'I > 2\s(I)'
_cod_data_source_file d0nj05354f2.cif
_cod_data_source_block G117E_MSI_CLO4_0m
_cod_depositor_comments 'Adding full bibliography for 7060272--7060278.cif.'
_cod_original_sg_symbol_H-M 'C 2/c'
_cod_database_code 7060274
_shelx_shelxl_version_number 2018/3
_shelx_space_group_comment
;
The symmetry employed for this shelxl refinement is uniquely defined
by the following loop, which should always be used as a source of
symmetry information in preference to the above space-group names.
They are only intended as comments.
;
_shelx_estimated_absorpt_t_min 0.764
_shelx_estimated_absorpt_t_max 0.936

loop_
_space_group_symop_operation_xyz
'x, y, z'
'-x, y, -z+1/2'
'x+1/2, y+1/2, z'
'-x+1/2, y+1/2, -z+1/2'
'-x, -y, -z'
'x, -y, z-1/2'
'-x+1/2, -y+1/2, -z'
'x+1/2, -y+1/2, z-1/2'

loop_
_atom_site_label
_atom_site_type_symbol
_atom_site_fract_x
_atom_site_fract_y
_atom_site_fract_z
_atom_site_U_iso_or_equiv
_atom_site_adp_type
_atom_site_occupancy
_atom_site_site_symmetry_order
_atom_site_calc_flag
_atom_site_refinement_flags_posn
_atom_site_refinement_flags_adp
_atom_site_refinement_flags_occupancy
_atom_site_disorder_assembly
_atom_site_disorder_group
C1 C 0.37449(5) 0.33309(18) 0.38989(6) 0.01651(16) Uani 1 1 d . . . . .
H1 H 0.408239 0.207815 0.419566 0.020 Uiso 1 1 calc R U . . .
C2 C 0.30172(5) 0.32790(18) 0.37751(6) 0.01517(16) Uani 1 1 d . . . . .
C3 C 0.45480(5) 0.6624(2) 0.34430(7) 0.01991(18) Uani 1 1 d . . . . .
H3A H 0.482925 0.526370 0.325017 0.030 Uiso 1 1 calc R U . . .
H3B H 0.480282 0.729143 0.405435 0.030 Uiso 1 1 calc R U . . .
H3C H 0.446867 0.802625 0.298490 0.030 Uiso 1 1 calc R U . . .
N1 N 0.33018(4) 0.69184(17) 0.31466(6) 0.01973(16) Uani 1 1 d . . . . .
N2 N 0.38632(4) 0.55619(16) 0.35022(5) 0.01531(14) Uani 1 1 d . . . . .
N3 N 0.25701(5) 0.16369(17) 0.39905(6) 0.01923(16) Uani 1 1 d . . . . .
H3D H 0.2152(8) 0.196(3) 0.3890(10) 0.023 Uiso 1 1 d . U . . .
H3E H 0.2735(8) 0.037(3) 0.4310(10) 0.023 Uiso 1 1 d . U . . .
O1 O 0.27542(4) 0.54576(14) 0.33165(5) 0.01915(14) Uani 1 1 d . . . . .
O2 O 0.40655(5) 0.27309(19) 0.18218(6) 0.0329(2) Uani 1 1 d . . . . .
O3 O 0.38568(4) -0.13420(15) 0.11009(6) 0.02573(17) Uani 1 1 d . . . . .
O4 O 0.32859(4) 0.23462(16) 0.03326(5) 0.02487(16) Uani 1 1 d . . . . .
O5 O 0.45103(4) 0.17659(17) 0.05259(6) 0.02617(17) Uani 1 1 d . . . . .
Cl1 Cl 0.39316(2) 0.13921(4) 0.09537(2) 0.01512(7) Uani 1 1 d . . . . .

loop_
_atom_site_aniso_label
_atom_site_aniso_U_11
_atom_site_aniso_U_22
_atom_site_aniso_U_33
_atom_site_aniso_U_23
_atom_site_aniso_U_13
_atom_site_aniso_U_12
C1 0.0164(4) 0.0160(4) 0.0174(4) 0.0010(3) 0.0046(3) 0.0024(3)
C2 0.0165(4) 0.0155(4) 0.0135(3) -0.0007(3) 0.0037(3) 0.0017(3)
C3 0.0175(4) 0.0226(5) 0.0212(4) -0.0019(3) 0.0077(3) -0.0032(3)
N1 0.0177(3) 0.0187(4) 0.0224(4) 0.0039(3) 0.0044(3) 0.0010(3)
N2 0.0161(3) 0.0158(3) 0.0143(3) -0.0016(2) 0.0043(2) 0.0008(2)
N3 0.0173(3) 0.0190(4) 0.0223(4) 0.0032(3) 0.0067(3) 0.0007(3)
O1 0.0157(3) 0.0185(3) 0.0225(3) 0.0045(2) 0.0034(2) 0.0018(2)
O2 0.0398(5) 0.0398(5) 0.0190(3) -0.0126(3) 0.0075(3) -0.0105(4)
O3 0.0214(3) 0.0171(4) 0.0387(4) 0.0052(3) 0.0077(3) -0.0002(3)
O4 0.0188(3) 0.0232(4) 0.0289(4) 0.0001(3) -0.0010(3) 0.0051(3)
O5 0.0210(3) 0.0318(4) 0.0298(4) 0.0040(3) 0.0138(3) -0.0009(3)
Cl1 0.01392(10) 0.01654(11) 0.01473(10) -0.00132(6) 0.00335(7) -0.00140(6)

loop_
_atom_type_symbol
_atom_type_description
_atom_type_scat_dispersion_real
_atom_type_scat_dispersion_imag
_atom_type_scat_source
C C 0.0033 0.0016 'International Tables Vol C Tables 4.2.6.8 and 6.1.1.4'
H H 0.0000 0.0000 'International Tables Vol C Tables 4.2.6.8 and 6.1.1.4'
N N 0.0061 0.0033 'International Tables Vol C Tables 4.2.6.8 and 6.1.1.4'
O O 0.0106 0.0060 'International Tables Vol C Tables 4.2.6.8 and 6.1.1.4'
Cl Cl 0.1484 0.1585 'International Tables Vol C Tables 4.2.6.8 and 6.1.1.4'

loop_
_geom_angle_atom_site_label_1
_geom_angle_atom_site_label_2
_geom_angle_atom_site_label_3
_geom_angle
_geom_angle_site_symmetry_1
_geom_angle_site_symmetry_3
_geom_angle_publ_flag
N2 C1 C2 104.06(8) . . ?
N2 C1 H1 128.0 . . ?
C2 C1 H1 128.0 . . ?
N3 C2 O1 118.20(8) . . ?
N3 C2 C1 134.55(9) . . ?
O1 C2 C1 107.24(8) . . ?
N2 C3 H3A 109.5 . . ?
N2 C3 H3B 109.5 . . ?
H3A C3 H3B 109.5 . . ?
N2 C3 H3C 109.5 . . ?
H3A C3 H3C 109.5 . . ?
H3B C3 H3C 109.5 . . ?
N2 N1 O1 103.97(7) . . ?
N1 N2 C1 115.06(8) . . ?
N1 N2 C3 117.43(8) . . ?
C1 N2 C3 127.50(8) . . ?
C2 N3 H3D 121.4(11) . . ?
C2 N3 H3E 117.9(10) . . ?
H3D N3 H3E 119.8(14) . . ?
C2 O1 N1 109.67(7) . . ?
O2 Cl1 O5 110.29(5) . . ?
O2 Cl1 O4 109.80(5) . . ?
O5 Cl1 O4 109.10(5) . . ?
O2 Cl1 O3 110.04(6) . . ?
O5 Cl1 O3 108.55(5) . . ?
O4 Cl1 O3 109.02(5) . . ?

loop_
_geom_bond_atom_site_label_1
_geom_bond_atom_site_label_2
_geom_bond_distance
_geom_bond_site_symmetry_2
_geom_bond_publ_flag
C1 N2 1.3439(12) . ?
C1 C2 1.3858(12) . ?
C1 H1 0.9500 . ?
C2 N3 1.3151(12) . ?
C2 O1 1.3508(11) . ?
C3 N2 1.4688(12) . ?
C3 H3A 0.9800 . ?
C3 H3B 0.9800 . ?
C3 H3C 0.9800 . ?
N1 N2 1.2964(11) . ?
N1 O1 1.3843(11) . ?
N3 H3D 0.809(16) . ?
N3 H3E 0.825(16) . ?
O2 Cl1 1.4271(8) . ?
O3 Cl1 1.4472(8) . ?
O4 Cl1 1.4468(7) . ?
O5 Cl1 1.4422(7) . ?

loop_
_geom_hbond_atom_site_label_D
_geom_hbond_atom_site_label_H
_geom_hbond_atom_site_label_A
_geom_hbond_distance_DH
_geom_hbond_distance_HA
_geom_hbond_distance_DA
_geom_hbond_angle_DHA
_geom_hbond_site_symmetry_A
_geom_hbond_publ_flag
C3 H3A O2 0.98 2.61 3.0971(13) 110.6 . yes
C3 H3A O2 0.98 2.55 3.4776(14) 157.7 2_655 yes
C3 H3A O5 0.98 2.66 3.2613(14) 120.2 2_655 yes
C3 H3B O5 0.98 2.44 3.2182(12) 135.9 6_566 yes
N3 H3D O3 0.809(16) 2.160(16) 2.9470(12) 164.2(14) 4 yes
N3 H3E O4 0.825(16) 2.149(16) 2.9610(12) 168.3(14) 6_556 yes

loop_
_geom_torsion_atom_site_label_1
_geom_torsion_atom_site_label_2
_geom_torsion_atom_site_label_3
_geom_torsion_atom_site_label_4
_geom_torsion
_geom_torsion_site_symmetry_1
_geom_torsion_site_symmetry_2
_geom_torsion_site_symmetry_3
_geom_torsion_site_symmetry_4
_geom_torsion_publ_flag
N2 C1 C2 N3 179.16(10) . . . . ?
N2 C1 C2 O1 0.11(9) . . . . ?
O1 N1 N2 C1 -0.28(10) . . . . ?
O1 N1 N2 C3 -179.35(7) . . . . ?
C2 C1 N2 N1 0.11(10) . . . . ?
C2 C1 N2 C3 179.08(8) . . . . ?
N3 C2 O1 N1 -179.51(8) . . . . ?
C1 C2 O1 N1 -0.28(10) . . . . ?
N2 N1 O1 C2 0.33(10) . . . . ?
